data_2200158
loop_
_publ_author_name
'Koskimies, Jorma'
'N\"as\"akk\"al\"a, Matti'
'Mutikainen, Ilpo'

_publ_section_title
;
 1,8-Dioxa-4,11-dithiacyclotetradecane-2,9-dione
;
_journal_issue 3
_journal_name_full 'Acta Crystallographica Section E'
_journal_page_first o261
_journal_page_last o263
_journal_paper_doi 10.1107/S1600536801003038
_journal_volume 57
_journal_year 2001
_chemical_formula_iupac 'C10 H16 O4 S2'
_chemical_formula_moiety 'C10 H16 O4 S2'
_chemical_formula_sum 'C10 H16 O4 S2'
_chemical_formula_weight 264.35
_chemical_name_systematic
;
 ?
;
_space_group_IT_number 2
_symmetry_cell_setting triclinic
_symmetry_space_group_name_Hall '-P 1'
_symmetry_space_group_name_H-M 'P -1'
_audit_creation_method SHELXL-97
_cell_angle_alpha 71.88(4)
_cell_angle_beta 74.04(3)
_cell_angle_gamma 85.41(4)
_cell_formula_units_Z 1
_cell_length_a 5.3920(18)
_cell_length_b 6.858(3)
_cell_length_c 8.960(6)
_cell_measurement_reflns_used 25
_cell_measurement_temperature 193(2)
_cell_measurement_theta_max 7.5
_cell_measurement_theta_min 3.5
_cell_volume 302.8(3)
_computing_cell_refinement 'TEXSAN (Molecular Structure Corporation, 1993b)'
_computing_data_collection
;
MSC/AFC Diffractometer Control Software
(Molecular Structure Corporation, 1993a)
;
_computing_data_reduction TEXSAN
_computing_molecular_graphics 'SHELXTL/PC (Sheldrick, 1994)'
_computing_publication_material SHELXL97
_computing_structure_refinement 'SHELXL97 (Sheldrick, 1997)'
_computing_structure_solution 'SHELXS97 (Sheldrick, 1990)'
_diffrn_ambient_temperature 193(2)
_diffrn_measured_fraction_theta_full .985
_diffrn_measured_fraction_theta_max .985
_diffrn_measurement_device_type 'Rigaku AFC-7S'
_diffrn_measurement_method \w/2\q
_diffrn_radiation_monochromator graphite
_diffrn_radiation_source 'fine-focus sealed tube'
_diffrn_radiation_type MoK\a
_diffrn_radiation_wavelength .71073
_diffrn_reflns_av_R_equivalents .0763
_diffrn_reflns_av_sigmaI/netI .0705
_diffrn_reflns_limit_h_max 6
_diffrn_reflns_limit_h_min -6
_diffrn_reflns_limit_k_max 8
_diffrn_reflns_limit_k_min -8
_diffrn_reflns_limit_l_max 10
_diffrn_reflns_limit_l_min -10
_diffrn_reflns_number 2360
_diffrn_reflns_theta_full 25.24
_diffrn_reflns_theta_max 25.24
_diffrn_reflns_theta_min 3.13
_diffrn_standards_decay_% -.1
_diffrn_standards_interval_count 200
_diffrn_standards_number 3
_exptl_absorpt_coefficient_mu .436
_exptl_absorpt_correction_T_max 1.000
_exptl_absorpt_correction_T_min .885
_exptl_absorpt_correction_type '\y scan'
_exptl_absorpt_process_details '(North et al., 1968)'
_exptl_crystal_colour colorless
_exptl_crystal_density_diffrn 1.450
_exptl_crystal_density_method 'not measured'
_exptl_crystal_description plate
_exptl_crystal_F_000 140
_exptl_crystal_size_max .40
_exptl_crystal_size_mid .37
_exptl_crystal_size_min .20
_refine_diff_density_max .423
_refine_diff_density_min -.586
_refine_ls_extinction_method none
_refine_ls_goodness_of_fit_ref 1.041
_refine_ls_hydrogen_treatment refall
_refine_ls_matrix_type full
_refine_ls_number_parameters 105
_refine_ls_number_reflns 1082
_refine_ls_number_restraints 0
_refine_ls_restrained_S_all 1.041
_refine_ls_R_factor_all .0501
_refine_ls_R_factor_gt .0484
_refine_ls_shift/su_max <0.001
_refine_ls_shift/su_mean <0.001
_refine_ls_structure_factor_coef Fsqd
_refine_ls_weighting_details 'calc w = 1/[\s^2^(Fo^2^)+(0.0741P)^2^+0.1359P] where P = (Fo^2^+2Fc^2^)/3'
_refine_ls_weighting_scheme calc
_refine_ls_wR_factor_ref .1294
_reflns_number_gt 1017
_reflns_number_total 1082
_reflns_threshold_expression I>2\s(I)
_cod_data_source_file cv6004.cif
_cod_data_source_block I
_cod_database_code 2200158
_cod_database_fobs_code 2200158

loop_
_symmetry_equiv_pos_as_xyz
'x, y, z'
'-x, -y, -z'

loop_
_atom_site_label
_atom_site_fract_x
_atom_site_fract_y
_atom_site_fract_z
_atom_site_U_iso_or_equiv
_atom_site_adp_type
_atom_site_calc_flag
_atom_site_refinement_flags
_atom_site_occupancy
_atom_site_disorder_assembly
_atom_site_disorder_group
_atom_site_type_symbol
S1 .23774(10) .32376(8) .93150(7) .0339(3) Uani d . 1 . . S
C2 .3355(4) .1144(3) .8452(3) .0300(5) Uani d . 1 . . C
H2A .278(5) -.008(4) .936(4) .031(6) Uiso d . 1 . . H
H2B .522(6) .113(4) .805(4) .041(7) Uiso d . 1 . . H
C3 .2011(4) .1243(3) .7160(3) .0271(5) Uani d . 1 . . C
O4 .3425(3) .2284(3) .5675(2) .0346(4) Uani d . 1 . . O
C5 .2336(5) .2514(4) .4309(3) .0342(6) Uani d . 1 . . C
H5A .049(6) .254(4) .467(4) .045(8) Uiso d . 1 . . H
H5B .287(6) .132(5) .393(4) .045(8) Uiso d . 1 . . H
C6 .3355(4) .4494(4) .3022(3) .0330(5) Uani d . 1 . . C
H6A .279(5) .561(4) .350(4) .040(7) Uiso d . 1 . . H
H6B .252(6) .466(5) .215(5) .059(9) Uiso d . 1 . . H
C7 .6307(4) .4529(3) .2375(3) .0319(5) Uani d . 1 . . C
H7A .690(6) .338(5) .193(4) .048(8) Uiso d . 1 . . H
H7B .708(6) .433(4) .325(4) .044(8) Uiso d . 1 . . H
O8 -.0088(3) .0500(3) .7408(2) .0435(5) Uani d . 1 . . O

loop_
_atom_site_aniso_label
_atom_site_aniso_U_11
_atom_site_aniso_U_22
_atom_site_aniso_U_33
_atom_site_aniso_U_12
_atom_site_aniso_U_13
_atom_site_aniso_U_23
S1 .0345(4) .0308(4) .0321(5) -.0044(3) .0001(3) -.0103(3)
C2 .0264(11) .0253(11) .0351(14) .0001(8) -.0058(10) -.0066(10)
C3 .0249(10) .0207(10) .0336(13) .0013(8) -.0049(9) -.0082(9)
O4 .0284(8) .0408(9) .0310(10) -.0117(7) -.0054(7) -.0052(8)
C5 .0317(12) .0387(13) .0337(15) -.0072(10) -.0085(10) -.0112(11)
C6 .0295(12) .0326(12) .0352(14) -.0016(9) -.0067(10) -.0090(11)
C7 .0307(11) .0266(11) .0350(14) .0004(9) -.0032(10) -.0094(10)
O8 .0323(9) .0510(11) .0417(12) -.0162(8) -.0061(8) -.0055(9)

loop_
_atom_type_symbol
_atom_type_description
_atom_type_scat_dispersion_real
_atom_type_scat_dispersion_imag
_atom_type_scat_source
C C .0033 .0016 'International Tables Vol C Tables 4.2.6.8 and 6.1.1.4'
H H .0000 .0000 'International Tables Vol C Tables 4.2.6.8 and 6.1.1.4'
O O .0106 .0060 'International Tables Vol C Tables 4.2.6.8 and 6.1.1.4'
S S .1246 .1234 'International Tables Vol C Tables 4.2.6.8 and 6.1.1.4'

loop_
_geom_angle_atom_site_label_1
_geom_angle_atom_site_label_2
_geom_angle_atom_site_label_3
_geom_angle_site_symmetry_1
_geom_angle_site_symmetry_3
_geom_angle
C7 S1 C2 2_666 . 102.91(12)
C3 C2 S1 . . 111.21(14)
C3 C2 H2A . . 108.8(15)
S1 C2 H2A . . 104.2(15)
C3 C2 H2B . . 112.3(18)
S1 C2 H2B . . 110.3(16)
H2A C2 H2B . . 110(2)
O8 C3 O4 . . 123.5(2)
O8 C3 C2 . . 125.2(2)
O4 C3 C2 . . 111.31(18)
C3 O4 C5 . . 117.05(18)
O4 C5 C6 . . 107.84(18)
O4 C5 H5A . . 109.3(19)
C6 C5 H5A . . 110.8(18)
O4 C5 H5B . . 106.9(18)
C6 C5 H5B . . 112.4(19)
H5A C5 H5B . . 109(2)
C5 C6 C7 . . 113.0(2)
C5 C6 H6A . . 107.6(17)
C7 C6 H6A . . 110.0(16)
C5 C6 H6B . . 106(2)
C7 C6 H6B . . 111(2)
H6A C6 H6B . . 108(2)
C6 C7 S1 . 2_666 115.03(17)
C6 C7 H7A . . 110.8(17)
S1 C7 H7A 2_666 . 103.3(19)
C6 C7 H7B . . 109.6(19)
S1 C7 H7B 2_666 . 111.8(19)
H7A C7 H7B . . 106(2)

loop_
_geom_bond_atom_site_label_1
_geom_bond_atom_site_label_2
_geom_bond_site_symmetry_2
_geom_bond_distance
_geom_bond_publ_flag
S1 C7 2_666 1.812(3) ?
S1 C2 . 1.812(2) ?
C2 C3 . 1.508(3) ?
C2 H2A . .97(3) ?
C2 H2B . .97(3) ?
C3 O8 . 1.214(3) ?
C3 O4 . 1.341(3) ?
O4 C5 . 1.459(3) ?
C5 C6 . 1.507(4) ?
C5 H5A . .96(3) ?
C5 H5B . .97(3) ?
C6 C7 . 1.536(3) ?
C6 H6A . .98(3) ?
C6 H6B . .97(4) ?
C7 S1 2_666 1.812(3) ?
C7 H7A . .99(3) ?
C7 H7B . .96(3) ?

loop_
_geom_torsion_atom_site_label_1
_geom_torsion_atom_site_label_2
_geom_torsion_atom_site_label_3
_geom_torsion_atom_site_label_4
_geom_torsion_site_symmetry_1
_geom_torsion_site_symmetry_4
_geom_torsion
_geom_torsion_publ_flag
C7 S1 C2 C3 2_666 . -66.99(18) y
S1 C2 C3 O8 . . -86.9(2) y
S1 C2 C3 O4 . . 92.61(19) y
O8 C3 O4 C5 . . .1(3) y
C2 C3 O4 C5 . . -179.42(17) y
C3 O4 C5 C6 . . 150.67(19) y
O4 C5 C6 C7 . . 61.0(3) y
C5 C6 C7 S1 . 2_666 174.15(16) y
S1 C2 C3 O4 . . 92.61(19) y
C3 O4 C5 C6 . . 150.67(19) y
